data_7103178
loop_
_publ_author_name
'Pathmalingam, Thushan'
'Gorelsky, Serge I'
'Burchell, Tara J'
'B\'edard, Anne-Catherine'
'Beauchemin, Andr\'e M'
'Cl\'erac, Rodolphe'
'Murugesu, Muralee'

_publ_section_title
;
 A rare ligand bridged ferromagnetically coupled MnIV3 complex with a
 ground spin state of S = 9/2.
;
_journal_issue 24
_journal_name_full 'Chemical communications (Cambridge, England)'
_journal_page_first 2782
_journal_page_last 2784
_journal_paper_doi 10.1039/b802279h
_journal_year 2008
_chemical_formula_sum 'C98 H90 Mn3 N10 O12'
_chemical_formula_weight 1764.62
_chemical_name_systematic
;
?
;
_space_group_IT_number 2
_symmetry_cell_setting triclinic
_symmetry_space_group_name_Hall '-P 1'
_symmetry_space_group_name_H-M 'P -1'
_atom_sites_solution_hydrogens geom
_atom_sites_solution_primary direct
_atom_sites_solution_secondary difmap
_audit_creation_method SHELXL-97
_cell_angle_alpha 84.547(10)
_cell_angle_beta 85.258(9)
_cell_angle_gamma 67.058(10)
_cell_formula_units_Z 1
_cell_length_a 11.583(5)
_cell_length_b 12.119(6)
_cell_length_c 17.112(8)
_cell_measurement_reflns_used 4899
_cell_measurement_temperature 201(2)
_cell_measurement_theta_max 24.60
_cell_measurement_theta_min 2.27
_cell_volume 2199.3(18)
_computing_cell_refinement 'Bruker SMART'
_computing_data_collection 'Bruker SMART'
_computing_data_reduction 'Bruker SAINT'
_computing_molecular_graphics 'Bruker SHELXTL'
_computing_publication_material 'Bruker SHELXTL'
_computing_structure_refinement 'SHELXL-97 (Sheldrick, 1997)'
_computing_structure_solution 'SHELXS-97 (Sheldrick, 1990)'
_diffrn_ambient_temperature 201(2)
_diffrn_measured_fraction_theta_full 0.990
_diffrn_measured_fraction_theta_max 0.990
_diffrn_measurement_device_type 'CCD area detector'
_diffrn_measurement_method 'phi and omega scans'
_diffrn_radiation_monochromator graphite
_diffrn_radiation_source 'fine-focus sealed tube'
_diffrn_radiation_type MoK\a
_diffrn_radiation_wavelength 0.71073
_diffrn_reflns_av_R_equivalents 0.1183
_diffrn_reflns_av_sigmaI/netI 0.1809
_diffrn_reflns_limit_h_max 12
_diffrn_reflns_limit_h_min -12
_diffrn_reflns_limit_k_max 13
_diffrn_reflns_limit_k_min -13
_diffrn_reflns_limit_l_max 19
_diffrn_reflns_limit_l_min -19
_diffrn_reflns_number 13737
_diffrn_reflns_theta_full 23.25
_diffrn_reflns_theta_max 23.25
_diffrn_reflns_theta_min 2.20
_exptl_absorpt_coefficient_mu 0.492
_exptl_absorpt_correction_T_max 0.9298
_exptl_absorpt_correction_T_min 0.8663
_exptl_absorpt_correction_type multi-scan
_exptl_absorpt_process_details SADABS
_exptl_crystal_colour brown
_exptl_crystal_density_diffrn 1.332
_exptl_crystal_density_meas ?
_exptl_crystal_density_method 'not measured'
_exptl_crystal_description needle
_exptl_crystal_F_000 919
_exptl_crystal_size_max 0.30
_exptl_crystal_size_mid 0.20
_exptl_crystal_size_min 0.15
_refine_diff_density_max 1.331
_refine_diff_density_min -0.817
_refine_diff_density_rms 0.120
_refine_ls_extinction_method none
_refine_ls_goodness_of_fit_ref 0.986
_refine_ls_hydrogen_treatment constr
_refine_ls_matrix_type full
_refine_ls_number_parameters 587
_refine_ls_number_reflns 6248
_refine_ls_number_restraints 54
_refine_ls_restrained_S_all 0.985
_refine_ls_R_factor_all 0.1533
_refine_ls_R_factor_gt 0.0868
_refine_ls_shift/su_max 0.000
_refine_ls_shift/su_mean 0.000
_refine_ls_structure_factor_coef Fsqd
_refine_ls_weighting_details 'calc w=1/[\s^2^(Fo^2^)+(0.1173P)^2^+0.0000P] where P=(Fo^2^+2Fc^2^)/3'
_refine_ls_weighting_scheme calc
_refine_ls_wR_factor_gt 0.2000
_refine_ls_wR_factor_ref 0.2347
_reflns_number_gt 3504
_reflns_number_total 6248
_reflns_threshold_expression >2sigma(I)
_cod_data_source_file b802279h.txt
_cod_data_source_block compound_1
_cod_depositor_comments
;
The following automatic conversions were performed:
'_symmetry_cell_setting' value 'Triclinic' changed to 'triclinic'
according to '/home/saulius/struct/CIF-dictionaries/cif_core.dic'
dictionary named 'cif_core.dic' version 2.4.1 from 2010-06-29.

Automatic conversion script
Id: cif_fix_enum 1527 2010-12-29 10:47:43Z saulius 

The following automatic conversions were performed:

'_exptl_crystal_density_meas' value 'n/a' was changed to '?' - the
value is perceived as not measured.

Automatic conversion script
Id: cif_fix_values 3008 2015-01-20 13:52:24Z robertas 
;
_cod_original_sg_symbol_H-M P-1
_cod_database_code 7103178

loop_
_symmetry_equiv_pos_as_xyz
'x, y, z'
'-x, -y, -z'

loop_
_atom_site_label
_atom_site_type_symbol
_atom_site_fract_x
_atom_site_fract_y
_atom_site_fract_z
_atom_site_U_iso_or_equiv
_atom_site_adp_type
_atom_site_occupancy
_atom_site_symmetry_multiplicity
_atom_site_calc_flag
_atom_site_refinement_flags
_atom_site_disorder_assembly
_atom_site_disorder_group
Mn2 Mn 0.5000 1.0000 0.5000 0.0201(4) Uani 1 2 d S . .
Mn1 Mn 0.60152(9) 0.85451(9) 0.68691(6) 0.0213(3) Uani 1 1 d . . .
N1 N 0.4491(5) 0.8730(5) 0.6316(3) 0.0223(14) Uani 1 1 d . . .
N2 N 0.5633(5) 1.0253(5) 0.6485(3) 0.0220(13) Uani 1 1 d . . .
N3 N 0.6867(5) 0.8181(4) 0.5812(3) 0.0225(14) Uani 1 1 d . . .
O1 O 0.5903(4) 0.7108(4) 0.7210(3) 0.0271(12) Uani 1 1 d . . .
O2 O 0.3902(4) 0.9704(4) 0.5813(3) 0.0218(11) Uani 1 1 d . . .
O3 O 0.5292(4) 0.9269(4) 0.7773(3) 0.0266(12) Uani 1 1 d . . .
O4 O 0.5757(4) 1.0612(4) 0.5713(3) 0.0223(11) Uani 1 1 d . . .
O5 O 0.7641(4) 0.8088(4) 0.7132(3) 0.0247(11) Uani 1 1 d . . .
O6 O 0.6225(4) 0.8400(4) 0.5134(2) 0.0209(11) Uani 1 1 d . . .
C1 C 0.4980(6) 0.6779(6) 0.6898(4) 0.0234(17) Uani 1 1 d . . .
C2 C 0.4196(6) 0.7817(6) 0.6339(4) 0.0224(17) Uani 1 1 d . . .
C3 C 0.5762(6) 0.5658(6) 0.6462(4) 0.0286(18) Uani 1 1 d . . .
C4 C 0.5977(7) 0.5705(7) 0.5657(5) 0.040(2) Uani 1 1 d . . .
H4 H 0.5567 0.6431 0.5351 0.047 Uiso 1 1 calc R . .
C5 C 0.6788(8) 0.4698(8) 0.5295(6) 0.061(3) Uani 1 1 d . . .
H5 H 0.6931 0.4731 0.4740 0.073 Uiso 1 1 calc R . .
C6 C 0.7385(7) 0.3656(7) 0.5735(6) 0.050(2) Uani 1 1 d . . .
H6 H 0.7931 0.2963 0.5482 0.060 Uiso 1 1 calc R . .
C7 C 0.7204(8) 0.3598(7) 0.6541(6) 0.049(2) Uani 1 1 d . . .
H7 H 0.7649 0.2878 0.6844 0.059 Uiso 1 1 calc R . .
C8 C 0.6368(7) 0.4596(7) 0.6908(5) 0.042(2) Uani 1 1 d . . .
H8 H 0.6211 0.4553 0.7461 0.051 Uiso 1 1 calc R . .
C9 C 0.4118(6) 0.6562(6) 0.7565(4) 0.0265(18) Uani 1 1 d . . .
C10 C 0.3459(6) 0.5826(6) 0.7498(5) 0.0341(19) Uani 1 1 d . . .
H10 H 0.3576 0.5406 0.7038 0.041 Uiso 1 1 calc R . .
C11 C 0.2638(7) 0.5710(7) 0.8103(5) 0.043(2) Uani 1 1 d . . .
H11 H 0.2209 0.5193 0.8058 0.051 Uiso 1 1 calc R . .
C12 C 0.2433(8) 0.6310(8) 0.8752(6) 0.059(3) Uani 1 1 d . . .
H12 H 0.1867 0.6216 0.9163 0.070 Uiso 1 1 calc R . .
C13 C 0.3051(8) 0.7067(8) 0.8821(5) 0.051(2) Uani 1 1 d . . .
H13 H 0.2901 0.7501 0.9278 0.061 Uiso 1 1 calc R . .
C14 C 0.3877(7) 0.7194(7) 0.8234(4) 0.038(2) Uani 1 1 d . . .
H14 H 0.4290 0.7722 0.8286 0.046 Uiso 1 1 calc R . .
C15 C 0.3200(6) 0.7774(6) 0.5861(4) 0.0328(19) Uani 1 1 d . . .
H15A H 0.2377 0.8320 0.6061 0.049 Uiso 1 1 calc R . .
H15B H 0.3224 0.6954 0.5897 0.049 Uiso 1 1 calc R . .
H15C H 0.3342 0.8020 0.5312 0.049 Uiso 1 1 calc R . .
C16 C 0.5070(6) 1.0501(6) 0.7824(4) 0.0247(17) Uani 1 1 d . . .
C17 C 0.5168(6) 1.1044(6) 0.6987(4) 0.0229(17) Uani 1 1 d . . .
C18 C 0.6060(6) 1.0558(6) 0.8344(4) 0.0303(18) Uani 1 1 d . . .
C19 C 0.7082(7) 1.0763(7) 0.8030(5) 0.044(2) Uani 1 1 d . . .
H19 H 0.7170 1.0915 0.7477 0.053 Uiso 1 1 calc R . .
C20 C 0.8008(8) 1.0754(9) 0.8513(6) 0.063(3) Uani 1 1 d . . .
H20 H 0.8715 1.0907 0.8292 0.075 Uiso 1 1 calc R . .
C21 C 0.7882(9) 1.0522(10) 0.9306(6) 0.075(3) Uani 1 1 d . . .
H21 H 0.8506 1.0520 0.9633 0.090 Uiso 1 1 calc R . .
C22 C 0.6878(9) 1.0291(10) 0.9640(6) 0.074(3) Uani 1 1 d . . .
H22 H 0.6799 1.0124 1.0191 0.089 Uiso 1 1 calc R . .
C23 C 0.5975(8) 1.0308(9) 0.9142(5) 0.062(3) Uani 1 1 d . . .
H23 H 0.5276 1.0140 0.9362 0.074 Uiso 1 1 calc R . .
C24 C 0.3726(6) 1.1134(6) 0.8162(4) 0.0291(18) Uani 1 1 d . . .
C25 C 0.3383(7) 1.2177(7) 0.8538(4) 0.041(2) Uani 1 1 d . . .
H25 H 0.3984 1.2516 0.8590 0.049 Uiso 1 1 calc R . .
C26 C 0.2154(8) 1.2742(8) 0.8844(5) 0.051(2) Uani 1 1 d . . .
H26 H 0.1919 1.3467 0.9098 0.061 Uiso 1 1 calc R . .
C27 C 0.1290(8) 1.2246(8) 0.8777(5) 0.053(3) Uani 1 1 d . . .
H27 H 0.0459 1.2620 0.8995 0.064 Uiso 1 1 calc R . .
C28 C 0.1617(7) 1.1220(8) 0.8400(5) 0.047(2) Uani 1 1 d . . .
H28 H 0.1017 1.0878 0.8354 0.056 Uiso 1 1 calc R . .
C29 C 0.2827(6) 1.0678(7) 0.8085(4) 0.036(2) Uani 1 1 d . . .
H29 H 0.3042 0.9975 0.7809 0.043 Uiso 1 1 calc R . .
C30 C 0.4732(7) 1.2345(6) 0.6755(5) 0.039(2) Uani 1 1 d . . .
H30A H 0.4489 1.2799 0.7227 0.058 Uiso 1 1 calc R . .
H30B H 0.4006 1.2582 0.6428 0.058 Uiso 1 1 calc R . .
H30C H 0.5410 1.2514 0.6457 0.058 Uiso 1 1 calc R . .
C31 C 0.8632(6) 0.7686(6) 0.6535(4) 0.0221(16) Uani 1 1 d . . .
C32 C 0.8070(6) 0.7823(6) 0.5754(4) 0.0214(16) Uani 1 1 d . . .
C33 C 0.9451(6) 0.6364(6) 0.6700(4) 0.0257(17) Uani 1 1 d . . .
C34 C 0.8966(7) 0.5610(6) 0.7123(5) 0.036(2) Uani 1 1 d . . .
H34 H 0.8128 0.5928 0.7337 0.043 Uiso 1 1 calc R . .
C35 C 0.9679(8) 0.4387(7) 0.7243(5) 0.051(2) Uani 1 1 d . . .
H35 H 0.9327 0.3882 0.7542 0.062 Uiso 1 1 calc R . .
C36 C 1.0892(7) 0.3905(7) 0.6931(5) 0.044(2) Uani 1 1 d . . .
H36 H 1.1381 0.3072 0.7021 0.053 Uiso 1 1 calc R . .
C37 C 1.1394(7) 0.4641(7) 0.6486(5) 0.048(2) Uani 1 1 d . . .
H37 H 1.2220 0.4314 0.6254 0.058 Uiso 1 1 calc R . .
C38 C 1.0677(7) 0.5863(7) 0.6383(5) 0.039(2) Uani 1 1 d . . .
H38 H 1.1032 0.6370 0.6089 0.047 Uiso 1 1 calc R . .
C39 C 0.9340(6) 0.8534(6) 0.6558(4) 0.0246(17) Uani 1 1 d . . .
C40 C 1.0148(6) 0.8348(7) 0.7149(5) 0.0343(19) Uani 1 1 d . . .
H40 H 1.0317 0.7656 0.7503 0.041 Uiso 1 1 calc R . .
C41 C 1.0722(7) 0.9130(7) 0.7246(5) 0.042(2) Uani 1 1 d . . .
H41 H 1.1275 0.8988 0.7658 0.050 Uiso 1 1 calc R . .
C42 C 1.0460(7) 1.0134(7) 0.6719(5) 0.046(2) Uani 1 1 d . . .
H42 H 1.0834 1.0693 0.6773 0.056 Uiso 1 1 calc R . .
C43 C 0.9671(7) 1.0329(7) 0.6122(5) 0.047(2) Uani 1 1 d . . .
H43 H 0.9516 1.1008 0.5759 0.056 Uiso 1 1 calc R . .
C44 C 0.9101(7) 0.9540(7) 0.6048(5) 0.036(2) Uani 1 1 d . . .
H44 H 0.8538 0.9691 0.5640 0.043 Uiso 1 1 calc R . .
C45 C 0.8784(6) 0.7540(7) 0.4992(4) 0.0344(19) Uani 1 1 d . . .
H45A H 0.8749 0.6807 0.4818 0.052 Uiso 1 1 calc R . .
H45B H 0.9660 0.7418 0.5054 0.052 Uiso 1 1 calc R . .
H45C H 0.8416 0.8207 0.4601 0.052 Uiso 1 1 calc R . .
N50 N 0.8027(12) 0.3642(19) 0.9009(12) 0.218(7) Uani 1 1 d DU A 1
C50 C 0.6999(12) 0.388(2) 0.9061(13) 0.175(6) Uani 1 1 d DU A 1
C51 C 0.5726(12) 0.3966(16) 0.9160(10) 0.169(7) Uani 1 1 d DU A 1
H51A H 0.5179 0.4768 0.9319 0.254 Uiso 1 1 calc R A 1
H51B H 0.5670 0.3359 0.9566 0.254 Uiso 1 1 calc R A 1
H51C H 0.5459 0.3828 0.8662 0.254 Uiso 1 1 calc R A 1
N60 N 0.4003(17) 0.314(2) 0.0392(14) 0.173(9) Uani 0.60 1 d PDU B 1
C60 C 0.312(2) 0.308(3) 0.0661(17) 0.164(9) Uani 0.60 1 d PDU B 1
C61 C 0.208(2) 0.292(3) 0.1088(16) 0.155(9) Uani 0.60 1 d PDU B 1
H61A H 0.1372 0.3701 0.1116 0.232 Uiso 0.60 1 calc PR B 1
H61B H 0.2313 0.2580 0.1621 0.232 Uiso 0.60 1 calc PR B 1
H61C H 0.1827 0.2377 0.0819 0.232 Uiso 0.60 1 calc PR B 1
N60A N 0.041(3) 0.488(2) 0.0383(15) 0.150(11) Uani 0.40 1 d PDU C -2
C60A C 0.078(4) 0.398(2) 0.070(2) 0.144(9) Uani 0.40 1 d PDU C -2
C61A C 0.160(4) 0.276(3) 0.091(3) 0.161(11) Uani 0.40 1 d PDU C -2
H61D H 0.2462 0.2712 0.0916 0.241 Uiso 0.40 1 calc PR C -2
H61E H 0.1555 0.2225 0.0530 0.241 Uiso 0.40 1 calc PR C -2
H61F H 0.1336 0.2515 0.1436 0.241 Uiso 0.40 1 calc PR C -2

loop_
_atom_site_aniso_label
_atom_site_aniso_U_11
_atom_site_aniso_U_22
_atom_site_aniso_U_33
_atom_site_aniso_U_23
_atom_site_aniso_U_13
_atom_site_aniso_U_12
Mn2 0.0097(7) 0.0247(8) 0.0277(9) -0.0037(7) -0.0044(6) -0.0076(6)
Mn1 0.0084(5) 0.0258(6) 0.0318(7) -0.0038(5) -0.0032(4) -0.0081(4)
N1 0.014(3) 0.016(3) 0.033(4) -0.003(3) 0.000(2) -0.002(2)
N2 0.007(3) 0.035(3) 0.030(4) -0.003(3) -0.001(2) -0.013(2)
N3 0.015(3) 0.019(3) 0.032(4) 0.000(3) -0.008(3) -0.004(2)
O1 0.014(2) 0.026(3) 0.043(3) -0.002(2) -0.010(2) -0.008(2)
O2 0.010(2) 0.026(3) 0.029(3) 0.003(2) -0.0082(19) -0.006(2)
O3 0.018(2) 0.028(3) 0.036(3) 0.003(2) -0.008(2) -0.011(2)
O4 0.020(2) 0.025(3) 0.026(3) -0.002(2) -0.008(2) -0.011(2)
O5 0.007(2) 0.033(3) 0.034(3) -0.008(2) -0.002(2) -0.007(2)
O6 0.014(2) 0.027(3) 0.023(3) -0.007(2) -0.008(2) -0.0067(19)
C1 0.012(3) 0.028(4) 0.034(4) -0.001(3) -0.004(3) -0.012(3)
C2 0.009(3) 0.030(4) 0.028(4) -0.001(3) -0.003(3) -0.008(3)
C3 0.016(4) 0.029(4) 0.047(5) -0.007(4) 0.003(3) -0.015(3)
C4 0.030(4) 0.032(5) 0.054(6) -0.012(4) 0.003(4) -0.007(4)
C5 0.053(6) 0.069(7) 0.065(7) -0.023(5) 0.012(5) -0.028(5)
C6 0.023(4) 0.035(5) 0.092(8) -0.020(5) -0.003(5) -0.007(4)
C7 0.040(5) 0.025(5) 0.079(7) 0.003(5) -0.018(5) -0.007(4)
C8 0.034(5) 0.036(5) 0.056(6) -0.005(4) -0.002(4) -0.012(4)
C9 0.010(3) 0.032(4) 0.032(4) 0.007(3) -0.007(3) -0.003(3)
C10 0.023(4) 0.036(4) 0.049(5) 0.003(4) -0.011(4) -0.018(4)
C11 0.029(4) 0.055(5) 0.051(6) 0.014(4) -0.003(4) -0.025(4)
C12 0.035(5) 0.073(7) 0.067(7) 0.024(5) 0.005(5) -0.027(5)
C13 0.040(5) 0.068(6) 0.044(6) -0.002(5) 0.000(4) -0.020(5)
C14 0.037(5) 0.043(5) 0.038(5) -0.003(4) -0.001(4) -0.020(4)
C15 0.025(4) 0.036(4) 0.043(5) -0.001(4) -0.012(3) -0.016(3)
C16 0.016(4) 0.023(4) 0.038(5) -0.001(3) -0.007(3) -0.010(3)
C17 0.013(3) 0.025(4) 0.035(4) -0.007(3) -0.001(3) -0.011(3)
C18 0.020(4) 0.036(4) 0.038(5) -0.012(4) 0.001(3) -0.013(3)
C19 0.031(5) 0.062(6) 0.045(5) -0.010(4) -0.005(4) -0.022(4)
C20 0.030(5) 0.097(8) 0.071(7) -0.015(6) -0.009(5) -0.032(5)
C21 0.043(6) 0.126(9) 0.067(7) -0.032(7) -0.023(5) -0.036(6)
C22 0.068(7) 0.131(9) 0.044(6) 0.011(6) -0.021(5) -0.062(7)
C23 0.048(5) 0.115(8) 0.044(6) 0.003(5) -0.013(4) -0.054(6)
C24 0.013(4) 0.040(5) 0.032(4) -0.012(4) 0.000(3) -0.006(3)
C25 0.030(4) 0.051(5) 0.044(5) -0.013(4) 0.007(4) -0.018(4)
C26 0.047(6) 0.043(5) 0.050(6) -0.013(4) 0.017(4) -0.006(4)
C27 0.024(5) 0.065(6) 0.052(6) 0.000(5) 0.010(4) 0.000(4)
C28 0.016(4) 0.067(6) 0.058(6) -0.016(5) 0.003(4) -0.014(4)
C29 0.021(4) 0.045(5) 0.039(5) -0.017(4) 0.000(3) -0.006(4)
C30 0.031(4) 0.029(4) 0.056(5) -0.002(4) -0.003(4) -0.011(4)
C31 0.012(3) 0.028(4) 0.027(4) -0.002(3) -0.006(3) -0.008(3)
C32 0.012(4) 0.019(4) 0.033(4) -0.001(3) -0.004(3) -0.005(3)
C33 0.018(4) 0.026(4) 0.032(4) -0.009(3) -0.006(3) -0.005(3)
C34 0.015(4) 0.033(5) 0.054(5) 0.006(4) -0.007(4) -0.004(3)
C35 0.038(5) 0.045(5) 0.072(7) 0.005(5) -0.002(4) -0.019(4)
C36 0.034(5) 0.040(5) 0.053(6) -0.014(4) -0.003(4) -0.008(4)
C37 0.024(4) 0.027(5) 0.082(7) -0.004(4) 0.000(4) 0.002(4)
C38 0.024(4) 0.037(5) 0.057(6) -0.005(4) 0.007(4) -0.012(4)
C39 0.003(3) 0.029(4) 0.042(5) -0.007(3) 0.004(3) -0.006(3)
C40 0.022(4) 0.032(4) 0.052(5) -0.003(4) -0.005(4) -0.013(3)
C41 0.022(4) 0.052(5) 0.060(6) -0.007(4) -0.010(4) -0.023(4)
C42 0.032(5) 0.041(5) 0.078(7) -0.021(5) 0.004(4) -0.024(4)
C43 0.028(5) 0.041(5) 0.069(6) 0.009(4) -0.007(4) -0.012(4)
C44 0.025(4) 0.039(5) 0.051(5) 0.002(4) -0.009(4) -0.019(4)
C45 0.015(4) 0.047(5) 0.039(5) -0.012(4) -0.003(3) -0.007(3)
N50 0.137(12) 0.254(15) 0.232(14) 0.018(12) -0.004(13) -0.049(13)
C50 0.105(11) 0.228(13) 0.171(11) 0.005(10) -0.029(12) -0.042(13)
C51 0.090(10) 0.204(14) 0.160(12) 0.028(11) -0.038(10) -0.001(11)
N60 0.123(16) 0.221(16) 0.182(17) -0.065(14) -0.058(14) -0.052(15)
C60 0.133(17) 0.194(15) 0.151(15) -0.039(13) -0.033(15) -0.038(16)
C61 0.138(15) 0.194(15) 0.110(13) -0.032(12) -0.033(12) -0.029(13)
N60A 0.130(18) 0.18(2) 0.081(16) -0.029(16) -0.002(14) 0.013(17)
C60A 0.133(16) 0.183(17) 0.087(14) -0.029(14) -0.019(13) -0.022(14)
C61A 0.152(18) 0.198(18) 0.098(16) -0.020(15) -0.031(15) -0.023(16)

loop_
_atom_type_symbol
_atom_type_description
_atom_type_scat_dispersion_real
_atom_type_scat_dispersion_imag
_atom_type_scat_source
C C 0.0033 0.0016 'International Tables Vol C Tables 4.2.6.8 and 6.1.1.4'
H H 0.0000 0.0000 'International Tables Vol C Tables 4.2.6.8 and 6.1.1.4'
N N 0.0061 0.0033 'International Tables Vol C Tables 4.2.6.8 and 6.1.1.4'
O O 0.0106 0.0060 'International Tables Vol C Tables 4.2.6.8 and 6.1.1.4'
Mn Mn 0.3368 0.7283 'International Tables Vol C Tables 4.2.6.8 and 6.1.1.4'

loop_
_geom_angle_atom_site_label_1
_geom_angle_atom_site_label_2
_geom_angle_atom_site_label_3
_geom_angle
_geom_angle_site_symmetry_1
_geom_angle_site_symmetry_3
_geom_angle_publ_flag
O6 Mn2 O2 87.64(18) 2_676 . ?
O6 Mn2 O2 92.36(18) . . ?
O6 Mn2 O2 92.36(18) 2_676 2_676 ?
O6 Mn2 O2 87.64(18) . 2_676 ?
O6 Mn2 O4 86.63(17) 2_676 . ?
O6 Mn2 O4 93.37(17) . . ?
O2 Mn2 O4 92.25(19) . . ?
O2 Mn2 O4 87.75(19) 2_676 . ?
O6 Mn2 O4 93.37(17) 2_676 2_676 ?
O6 Mn2 O4 86.63(17) . 2_676 ?
O2 Mn2 O4 87.75(19) . 2_676 ?
O2 Mn2 O4 92.25(19) 2_676 2_676 ?
O5 Mn1 O3 96.51(19) . . ?
O5 Mn1 O1 94.90(19) . . ?
O3 Mn1 O1 94.4(2) . . ?
O5 Mn1 N3 80.7(2) . . ?
O3 Mn1 N3 164.1(2) . . ?
O1 Mn1 N3 101.4(2) . . ?
O5 Mn1 N2 100.4(2) . . ?
O3 Mn1 N2 80.8(2) . . ?
O1 Mn1 N2 164.4(2) . . ?
N3 Mn1 N2 84.3(2) . . ?
O5 Mn1 N1 162.7(2) . . ?
O3 Mn1 N1 100.6(2) . . ?
O1 Mn1 N1 81.1(2) . . ?
N3 Mn1 N1 83.5(2) . . ?
N2 Mn1 N1 85.1(2) . . ?
C2 N1 O2 119.2(6) . . ?
C2 N1 Mn1 117.3(4) . . ?
O2 N1 Mn1 122.5(4) . . ?
C17 N2 O4 119.2(6) . . ?
C17 N2 Mn1 117.2(5) . . ?
O4 N2 Mn1 123.4(4) . . ?
C32 N3 O6 118.6(5) . . ?
C32 N3 Mn1 118.1(5) . . ?
O6 N3 Mn1 123.1(4) . . ?
C1 O1 Mn1 119.4(4) . . ?
N1 O2 Mn2 113.5(3) . . ?
C16 O3 Mn1 119.3(4) . . ?
N2 O4 Mn2 114.8(4) . . ?
C31 O5 Mn1 119.3(4) . . ?
N3 O6 Mn2 113.7(3) . . ?
O1 C1 C9 109.8(5) . . ?
O1 C1 C3 103.7(5) . . ?
C9 C1 C3 113.8(6) . . ?
O1 C1 C2 108.4(5) . . ?
C9 C1 C2 108.9(5) . . ?
C3 C1 C2 112.0(6) . . ?
N1 C2 C15 122.8(6) . . ?
N1 C2 C1 113.1(6) . . ?
C15 C2 C1 124.0(6) . . ?
C4 C3 C8 119.7(7) . . ?
C4 C3 C1 122.0(6) . . ?
C8 C3 C1 118.0(7) . . ?
C3 C4 C5 120.1(8) . . ?
C6 C5 C4 120.0(9) . . ?
C5 C6 C7 120.7(8) . . ?
C6 C7 C8 119.6(8) . . ?
C7 C8 C3 119.7(8) . . ?
C14 C9 C10 117.9(7) . . ?
C14 C9 C1 119.7(6) . . ?
C10 C9 C1 122.1(6) . . ?
C11 C10 C9 119.9(7) . . ?
C12 C11 C10 121.5(8) . . ?
C11 C12 C13 119.6(8) . . ?
C14 C13 C12 120.3(8) . . ?
C13 C14 C9 120.8(8) . . ?
O3 C16 C24 108.1(5) . . ?
O3 C16 C17 107.6(5) . . ?
C24 C16 C17 108.4(5) . . ?
O3 C16 C18 107.7(5) . . ?
C24 C16 C18 112.7(6) . . ?
C17 C16 C18 112.1(6) . . ?
N2 C17 C30 121.9(6) . . ?
N2 C17 C16 113.0(6) . . ?
C30 C17 C16 125.1(6) . . ?
C19 C18 C23 118.5(7) . . ?
C19 C18 C16 121.6(7) . . ?
C23 C18 C16 119.8(7) . . ?
C18 C19 C20 120.6(8) . . ?
C21 C20 C19 119.3(9) . . ?
C20 C21 C22 121.6(9) . . ?
C21 C22 C23 117.6(9) . . ?
C18 C23 C22 122.4(8) . . ?
C25 C24 C29 118.3(6) . . ?
C25 C24 C16 121.2(7) . . ?
C29 C24 C16 120.5(6) . . ?
C24 C25 C26 120.4(8) . . ?
C27 C26 C25 119.8(8) . . ?
C28 C27 C26 120.2(8) . . ?
C27 C28 C29 119.7(8) . . ?
C24 C29 C28 121.4(7) . . ?
O5 C31 C32 109.2(5) . . ?
O5 C31 C33 110.7(5) . . ?
C32 C31 C33 107.9(5) . . ?
O5 C31 C39 104.0(5) . . ?
C32 C31 C39 111.3(6) . . ?
C33 C31 C39 113.6(5) . . ?
N3 C32 C45 121.9(6) . . ?
N3 C32 C31 112.5(6) . . ?
C45 C32 C31 125.5(6) . . ?
C34 C33 C38 117.8(6) . . ?
C34 C33 C31 120.4(6) . . ?
C38 C33 C31 121.6(7) . . ?
C33 C34 C35 121.2(7) . . ?
C36 C35 C34 120.4(8) . . ?
C35 C36 C37 119.6(8) . . ?
C36 C37 C38 119.4(7) . . ?
C37 C38 C33 121.6(8) . . ?
C40 C39 C44 118.3(7) . . ?
C40 C39 C31 119.4(6) . . ?
C44 C39 C31 122.0(6) . . ?
C39 C40 C41 122.4(7) . . ?
C40 C41 C42 117.6(7) . . ?
C43 C42 C41 120.9(8) . . ?
C42 C43 C44 120.0(8) . . ?
C43 C44 C39 120.7(7) . . ?
N50 C50 C51 169(3) . . ?
N60 C60 C61 173(3) . . ?
N60A C60A C61A 161(5) . . ?

loop_
_geom_bond_atom_site_label_1
_geom_bond_atom_site_label_2
_geom_bond_distance
_geom_bond_site_symmetry_2
_geom_bond_publ_flag
Mn2 O6 1.911(4) 2_676 ?
Mn2 O6 1.911(4) . ?
Mn2 O2 1.911(4) . ?
Mn2 O2 1.911(4) 2_676 ?
Mn2 O4 1.915(4) . ?
Mn2 O4 1.915(4) 2_676 ?
Mn1 O5 1.826(4) . ?
Mn1 O3 1.826(5) . ?
Mn1 O1 1.833(5) . ?
Mn1 N3 1.989(6) . ?
Mn1 N2 1.997(6) . ?
Mn1 N1 1.997(6) . ?
N1 C2 1.276(8) . ?
N1 O2 1.369(7) . ?
N2 C17 1.274(8) . ?
N2 O4 1.364(7) . ?
N3 C32 1.286(8) . ?
N3 O6 1.378(6) . ?
O1 C1 1.434(8) . ?
O3 C16 1.423(8) . ?
O5 C31 1.436(7) . ?
C1 C9 1.526(9) . ?
C1 C3 1.530(9) . ?
C1 C2 1.532(9) . ?
C2 C15 1.488(9) . ?
C3 C4 1.380(10) . ?
C3 C8 1.389(10) . ?
C4 C5 1.381(11) . ?
C5 C6 1.365(12) . ?
C6 C7 1.376(12) . ?
C7 C8 1.388(11) . ?
C9 C14 1.387(10) . ?
C9 C10 1.399(10) . ?
C10 C11 1.382(10) . ?
C11 C12 1.339(12) . ?
C12 C13 1.384(12) . ?
C13 C14 1.370(11) . ?
C16 C24 1.533(9) . ?
C16 C17 1.534(10) . ?
C16 C18 1.534(10) . ?
C17 C30 1.481(9) . ?
C18 C19 1.361(10) . ?
C18 C23 1.373(11) . ?
C19 C20 1.404(11) . ?
C20 C21 1.367(13) . ?
C21 C22 1.367(14) . ?
C22 C23 1.395(12) . ?
C24 C25 1.374(10) . ?
C24 C29 1.376(10) . ?
C25 C26 1.398(11) . ?
C26 C27 1.369(13) . ?
C27 C28 1.361(12) . ?
C28 C29 1.382(10) . ?
C31 C32 1.502(9) . ?
C31 C33 1.523(9) . ?
C31 C39 1.549(9) . ?
C32 C45 1.478(9) . ?
C33 C34 1.372(10) . ?
C33 C38 1.394(10) . ?
C34 C35 1.392(10) . ?
C35 C36 1.376(11) . ?
C36 C37 1.384(11) . ?
C37 C38 1.390(10) . ?
C39 C40 1.379(10) . ?
C39 C44 1.379(10) . ?
C40 C41 1.381(10) . ?
C41 C42 1.391(11) . ?
C42 C43 1.369(11) . ?
C43 C44 1.375(11) . ?
N50 C50 1.107(9) . ?
C50 C51 1.435(9) . ?
N60 C60 1.109(10) . ?
C60 C61 1.432(10) . ?
N60A C60A 1.108(10) . ?
C60A C61A 1.440(10) . ?

loop_
_geom_torsion_atom_site_label_1
_geom_torsion_atom_site_label_2
_geom_torsion_atom_site_label_3
_geom_torsion_atom_site_label_4
_geom_torsion
_geom_torsion_site_symmetry_1
_geom_torsion_site_symmetry_2
_geom_torsion_site_symmetry_3
_geom_torsion_site_symmetry_4
_geom_torsion_publ_flag
Mn1 N1 O2 Mn2 53.5(5) . . . . ?
Mn1 N3 O6 Mn2 51.6(5) . . . . ?
Mn1 N2 O4 Mn2 48.8(5) . . . . ?
